data_4023278
loop_
_publ_author_name
'Andrew DeAngelis'
'Patricia Panne'
'Glenn P. A. Yap'
'Joseph M. Fox'

_publ_section_title
;
 Rh-Catalyzed Formation of Dioxolanes from \a-Alkyl Diazoesters:
 Diastereoselective Cycloadditions of Carbonyl Ylides with Selectivity
 over \b-Hydride Elimination
;
_journal_name_full 'Journal of Organic Chemistry'
_journal_page_first 1435
_journal_page_last 1439
_journal_paper_doi 10.1021/jo702308f
_journal_volume 73
_journal_year 2008
_chemical_formula_sum 'C25 H24 O4'
_chemical_formula_weight 388.44
_chemical_name_systematic
; 
 ? 
;
_space_group_IT_number 14
_symmetry_cell_setting monoclinic
_symmetry_space_group_name_Hall '-P 2yn'
_symmetry_space_group_name_H-M 'P 1 21/n 1'
_atom_sites_solution_hydrogens geom
_atom_sites_solution_primary direct
_atom_sites_solution_secondary difmap
_audit_creation_method SHELXL-97
_cell_angle_alpha 90.00
_cell_angle_beta 94.670(7)
_cell_angle_gamma 90.00
_cell_formula_units_Z 4
_cell_length_a 8.462(4)
_cell_length_b 9.852(5)
_cell_length_c 24.897(12)
_cell_measurement_reflns_used 920
_cell_measurement_temperature 120(2)
_cell_measurement_theta_max 25.68
_cell_measurement_theta_min 2.64
_cell_volume 2068.9(17)
_computing_cell_refinement 'SHELXTL, Sheldrick (2001)'
_computing_data_collection 'SMART, Bruker (2002)'
_computing_data_reduction 'SHELXTL, Sheldrick (2001)'
_computing_molecular_graphics 'SHELXTL, Sheldrick (2001)'
_computing_publication_material 'SHELXTL, Sheldrick (2001)'
_computing_structure_refinement 'SHELXL-97 (Sheldrick, 1997)'
_computing_structure_solution 'SHELXS-97 (Sheldrick, 1990)'
_diffrn_ambient_temperature 120(2)
_diffrn_detector_area_resol_mean 836.6
_diffrn_measured_fraction_theta_full 0.999
_diffrn_measured_fraction_theta_max 0.934
_diffrn_measurement_device_type 'Bruker AXS APEX diffractometer'
_diffrn_measurement_method \w
_diffrn_radiation_monochromator graphite
_diffrn_radiation_source 'fine-focus sealed tube'
_diffrn_radiation_type MoK\a
_diffrn_radiation_wavelength 0.71073
_diffrn_reflns_av_R_equivalents 0.0253
_diffrn_reflns_av_sigmaI/netI 0.0209
_diffrn_reflns_limit_h_max 11
_diffrn_reflns_limit_h_min -11
_diffrn_reflns_limit_k_max 13
_diffrn_reflns_limit_k_min -13
_diffrn_reflns_limit_l_max 32
_diffrn_reflns_limit_l_min -32
_diffrn_reflns_number 22360
_diffrn_reflns_theta_full 25.00
_diffrn_reflns_theta_max 28.23
_diffrn_reflns_theta_min 2.22
_diffrn_standards_decay_% <1
_exptl_absorpt_coefficient_mu 0.084
_exptl_absorpt_correction_T_max 0.9753
_exptl_absorpt_correction_T_min 0.9435
_exptl_absorpt_correction_type multi-scan
_exptl_absorpt_process_details 'SADABS, Sheldrick (2003)'
_exptl_crystal_colour colorless
_exptl_crystal_density_diffrn 1.247
_exptl_crystal_density_method 'not measured'
_exptl_crystal_description block
_exptl_crystal_F_000 824
_exptl_crystal_size_max 0.42
_exptl_crystal_size_mid 0.37
_exptl_crystal_size_min 0.30
_refine_diff_density_max 0.404
_refine_diff_density_min -0.189
_refine_diff_density_rms 0.045
_refine_ls_extinction_method none
_refine_ls_goodness_of_fit_ref 1.031
_refine_ls_hydrogen_treatment constr
_refine_ls_matrix_type full
_refine_ls_number_parameters 263
_refine_ls_number_reflns 4772
_refine_ls_number_restraints 0
_refine_ls_restrained_S_all 1.031
_refine_ls_R_factor_all 0.0639
_refine_ls_R_factor_gt 0.0493
_refine_ls_shift/su_max 0.000
_refine_ls_shift/su_mean 0.000
_refine_ls_structure_factor_coef Fsqd
_refine_ls_weighting_details 'calc w=1/[\s^2^(Fo^2^)+(0.1167P)^2^+0.1183P] where P=(Fo^2^+2Fc^2^)/3'
_refine_ls_weighting_scheme calc
_refine_ls_wR_factor_gt 0.1502
_refine_ls_wR_factor_ref 0.1666
_reflns_number_gt 3771
_reflns_number_total 4772
_reflns_threshold_expression >2sigma(I)
_cod_data_source_file jo702308f-File003.cif
_cod_data_source_block joef047
_cod_depositor_comments
;
The following automatic conversions were performed:
'_symmetry_cell_setting' value 'Monoclinic' changed to 'monoclinic'
according to '/home/saulius/struct/CIF-dictionaries/cif_core.dic'
dictionary named 'cif_core.dic' version 2.4.1 from 2010-06-29.

Automatic conversion script
Id: cif_fix_enum 1527 2010-12-29 10:47:43Z saulius 
;
_cod_original_sg_symbol_H-M 'P 21/n'
_cod_database_code 4023278

loop_
_symmetry_equiv_pos_as_xyz
'x, y, z'
'-x+1/2, y+1/2, -z+1/2'
'-x, -y, -z'
'x-1/2, -y-1/2, z-1/2'

loop_
_atom_site_label
_atom_site_type_symbol
_atom_site_fract_x
_atom_site_fract_y
_atom_site_fract_z
_atom_site_U_iso_or_equiv
_atom_site_adp_type
_atom_site_occupancy
_atom_site_symmetry_multiplicity
_atom_site_calc_flag
_atom_site_refinement_flags
_atom_site_disorder_assembly
_atom_site_disorder_group
O1 O 0.26130(11) 0.21558(10) 0.20522(4) 0.0321(2) Uani 1 1 d . . .
O2 O 0.11393(11) 0.03355(10) 0.17755(4) 0.0327(3) Uani 1 1 d . . .
O3 O 0.25858(13) 0.07040(12) 0.04938(4) 0.0397(3) Uani 1 1 d . . .
O4 O 0.04284(13) 0.15733(13) 0.08285(5) 0.0518(3) Uani 1 1 d . . .
C1 C 0.23747(15) 0.03951(13) 0.14234(5) 0.0276(3) Uani 1 1 d . . .
C2 C 0.16529(16) 0.09590(14) 0.08851(6) 0.0323(3) Uani 1 1 d . . .
C3 C 0.2086(2) 0.1317(2) -0.00254(7) 0.0624(6) Uani 1 1 d . . .
H3A H 0.1163 0.0821 -0.0199 0.075 Uiso 1 1 calc R . .
H3B H 0.1773 0.2274 0.0025 0.075 Uiso 1 1 calc R . .
C4 C 0.3414(3) 0.1248(3) -0.03621(8) 0.0892(9) Uani 1 1 d . . .
H4A H 0.3089 0.1615 -0.0720 0.134 Uiso 1 1 calc R . .
H4B H 0.3744 0.0301 -0.0397 0.134 Uiso 1 1 calc R . .
H4C H 0.4302 0.1781 -0.0196 0.134 Uiso 1 1 calc R . .
C5 C 0.31625(16) -0.09896(14) 0.13738(5) 0.0306(3) Uani 1 1 d . . .
H5A H 0.4006 -0.0906 0.1123 0.037 Uiso 1 1 calc R . .
H5B H 0.3676 -0.1246 0.1731 0.037 Uiso 1 1 calc R . .
C6 C 0.20557(15) -0.21163(13) 0.11778(5) 0.0298(3) Uani 1 1 d . . .
C7 C 0.12075(17) -0.28163(14) 0.15465(6) 0.0346(3) Uani 1 1 d . . .
H7A H 0.1296 -0.2549 0.1914 0.042 Uiso 1 1 calc R . .
C8 C 0.02372(18) -0.38969(15) 0.13832(7) 0.0407(4) Uani 1 1 d . . .
H8A H -0.0327 -0.4370 0.1639 0.049 Uiso 1 1 calc R . .
C9 C 0.00887(19) -0.42864(17) 0.08512(8) 0.0491(4) Uani 1 1 d . . .
H9A H -0.0570 -0.5032 0.0740 0.059 Uiso 1 1 calc R . .
C10 C 0.0901(2) -0.35878(18) 0.04812(7) 0.0516(5) Uani 1 1 d . . .
H10A H 0.0789 -0.3847 0.0113 0.062 Uiso 1 1 calc R . .
C11 C 0.18829(19) -0.25090(16) 0.06417(6) 0.0401(4) Uani 1 1 d . . .
H11A H 0.2439 -0.2037 0.0383 0.048 Uiso 1 1 calc R . .
C12 C 0.15877(17) 0.11519(14) 0.22362(5) 0.0314(3) Uani 1 1 d . . .
H12A H 0.2168 0.0587 0.2522 0.038 Uiso 1 1 calc R . .
C13 C 0.01710(17) 0.17990(14) 0.24542(5) 0.0317(3) Uani 1 1 d . . .
C14 C -0.0659(2) 0.28059(17) 0.21661(7) 0.0444(4) Uani 1 1 d . . .
H14A H -0.0362 0.3062 0.1820 0.053 Uiso 1 1 calc R . .
C15 C -0.1919(2) 0.34393(19) 0.23811(8) 0.0524(4) Uani 1 1 d . . .
H15A H -0.2479 0.4139 0.2184 0.063 Uiso 1 1 calc R . .
C16 C -0.2373(2) 0.30607(18) 0.28819(8) 0.0491(4) Uani 1 1 d . . .
H16A H -0.3237 0.3501 0.3030 0.059 Uiso 1 1 calc R . .
C17 C -0.1559(2) 0.20362(17) 0.31643(6) 0.0439(4) Uani 1 1 d . . .
H17A H -0.1872 0.1761 0.3506 0.053 Uiso 1 1 calc R . .
C18 C -0.02888(18) 0.14108(15) 0.29510(6) 0.0361(3) Uani 1 1 d . . .
H18A H 0.0271 0.0710 0.3147 0.043 Uiso 1 1 calc R . .
C19 C 0.35839(16) 0.14327(14) 0.17088(5) 0.0300(3) Uani 1 1 d . . .
H19A H 0.4398 0.0912 0.1938 0.036 Uiso 1 1 calc R . .
C20 C 0.44222(16) 0.23738(14) 0.13532(5) 0.0306(3) Uani 1 1 d . . .
C21 C 0.36982(18) 0.35444(14) 0.11444(6) 0.0360(3) Uani 1 1 d . . .
H21A H 0.2667 0.3781 0.1237 0.043 Uiso 1 1 calc R . .
C22 C 0.4482(2) 0.43747(16) 0.07985(6) 0.0421(4) Uani 1 1 d . . .
H22A H 0.3988 0.5180 0.0658 0.050 Uiso 1 1 calc R . .
C23 C 0.5976(2) 0.40278(18) 0.06604(7) 0.0457(4) Uani 1 1 d . . .
H23A H 0.6502 0.4591 0.0422 0.055 Uiso 1 1 calc R . .
C24 C 0.67069(19) 0.28706(19) 0.08666(7) 0.0473(4) Uani 1 1 d . . .
H24A H 0.7735 0.2634 0.0770 0.057 Uiso 1 1 calc R . .
C25 C 0.59320(17) 0.20481(16) 0.12175(6) 0.0391(4) Uani 1 1 d . . .
H25A H 0.6443 0.1258 0.1365 0.047 Uiso 1 1 calc R . .

loop_
_atom_site_aniso_label
_atom_site_aniso_U_11
_atom_site_aniso_U_22
_atom_site_aniso_U_33
_atom_site_aniso_U_23
_atom_site_aniso_U_13
_atom_site_aniso_U_12
O1 0.0340(5) 0.0322(5) 0.0308(5) -0.0059(4) 0.0063(4) -0.0049(4)
O2 0.0321(5) 0.0332(5) 0.0340(5) -0.0090(4) 0.0095(4) -0.0046(4)
O3 0.0406(6) 0.0512(6) 0.0269(5) 0.0052(4) 0.0015(4) -0.0009(5)
O4 0.0355(6) 0.0609(8) 0.0580(7) 0.0144(6) -0.0030(5) 0.0129(5)
C1 0.0267(6) 0.0277(7) 0.0285(6) -0.0014(5) 0.0036(5) 0.0002(5)
C2 0.0294(7) 0.0329(7) 0.0340(7) 0.0010(6) -0.0011(5) -0.0004(5)
C3 0.0634(12) 0.0868(15) 0.0354(9) 0.0186(9) -0.0053(8) -0.0079(10)
C4 0.109(2) 0.118(2) 0.0445(11) 0.0278(12) 0.0279(12) 0.0256(17)
C5 0.0289(7) 0.0300(7) 0.0327(7) -0.0012(5) 0.0019(5) 0.0035(5)
C6 0.0262(6) 0.0269(7) 0.0362(7) -0.0027(5) 0.0021(5) 0.0066(5)
C7 0.0335(7) 0.0326(7) 0.0379(7) 0.0009(6) 0.0048(6) 0.0066(6)
C8 0.0325(8) 0.0335(8) 0.0572(9) 0.0012(7) 0.0098(7) 0.0018(6)
C9 0.0344(8) 0.0398(9) 0.0729(12) -0.0173(8) 0.0031(8) -0.0049(6)
C10 0.0502(10) 0.0544(11) 0.0501(10) -0.0239(8) 0.0039(8) -0.0060(8)
C11 0.0403(8) 0.0417(8) 0.0393(8) -0.0088(6) 0.0096(6) -0.0010(6)
C12 0.0344(7) 0.0302(7) 0.0300(6) -0.0020(5) 0.0036(5) -0.0020(5)
C13 0.0353(7) 0.0290(7) 0.0314(7) -0.0059(5) 0.0063(5) -0.0054(5)
C14 0.0463(9) 0.0474(9) 0.0414(8) 0.0064(7) 0.0153(7) 0.0075(7)
C15 0.0485(10) 0.0462(10) 0.0645(11) 0.0058(8) 0.0166(8) 0.0119(8)
C16 0.0419(9) 0.0450(9) 0.0635(11) -0.0193(8) 0.0241(8) -0.0065(7)
C17 0.0454(9) 0.0495(9) 0.0389(8) -0.0086(7) 0.0160(7) -0.0175(7)
C18 0.0393(8) 0.0346(7) 0.0350(7) -0.0020(6) 0.0075(6) -0.0107(6)
C19 0.0287(7) 0.0313(7) 0.0298(6) -0.0019(5) 0.0015(5) 0.0006(5)
C20 0.0288(7) 0.0316(7) 0.0315(7) -0.0052(5) 0.0027(5) -0.0028(5)
C21 0.0348(7) 0.0335(8) 0.0406(8) -0.0038(6) 0.0088(6) -0.0001(6)
C22 0.0462(9) 0.0361(8) 0.0442(8) 0.0018(6) 0.0056(7) -0.0037(7)
C23 0.0436(9) 0.0510(9) 0.0436(9) 0.0027(7) 0.0099(7) -0.0132(7)
C24 0.0305(8) 0.0618(11) 0.0509(9) -0.0014(8) 0.0107(7) -0.0053(7)
C25 0.0302(7) 0.0424(8) 0.0447(8) -0.0019(6) 0.0033(6) 0.0010(6)

loop_
_atom_type_symbol
_atom_type_description
_atom_type_scat_dispersion_real
_atom_type_scat_dispersion_imag
_atom_type_scat_source
C C 0.0033 0.0016 'International Tables Vol C Tables 4.2.6.8 and 6.1.1.4'
H H 0.0000 0.0000 'International Tables Vol C Tables 4.2.6.8 and 6.1.1.4'
O O 0.0106 0.0060 'International Tables Vol C Tables 4.2.6.8 and 6.1.1.4'

loop_
_geom_angle_atom_site_label_1
_geom_angle_atom_site_label_2
_geom_angle_atom_site_label_3
_geom_angle
_geom_angle_site_symmetry_1
_geom_angle_site_symmetry_3
_geom_angle_publ_flag
C12 O1 C19 104.09(10) . . ?
C1 O2 C12 108.19(10) . . ?
C2 O3 C3 115.18(13) . . ?
O2 C1 C5 111.18(11) . . ?
O2 C1 C2 107.11(11) . . ?
C5 C1 C2 113.50(11) . . ?
O2 C1 C19 103.45(10) . . ?
C5 C1 C19 110.15(11) . . ?
C2 C1 C19 110.96(11) . . ?
O4 C2 O3 124.72(14) . . ?
O4 C2 C1 124.45(13) . . ?
O3 C2 C1 110.81(12) . . ?
C4 C3 O3 108.00(17) . . ?
C6 C5 C1 114.83(11) . . ?
C11 C6 C7 118.48(14) . . ?
C11 C6 C5 122.09(13) . . ?
C7 C6 C5 119.41(12) . . ?
C8 C7 C6 120.80(14) . . ?
C9 C8 C7 120.19(15) . . ?
C8 C9 C10 119.55(15) . . ?
C9 C10 C11 120.64(16) . . ?
C6 C11 C10 120.33(15) . . ?
O1 C12 O2 105.27(10) . . ?
O1 C12 C13 110.45(12) . . ?
O2 C12 C13 111.28(11) . . ?
C18 C13 C14 119.70(14) . . ?
C18 C13 C12 119.92(13) . . ?
C14 C13 C12 120.36(13) . . ?
C15 C14 C13 119.95(15) . . ?
C14 C15 C16 120.45(17) . . ?
C17 C16 C15 119.41(15) . . ?
C18 C17 C16 120.11(14) . . ?
C13 C18 C17 120.36(15) . . ?
O1 C19 C20 111.64(11) . . ?
O1 C19 C1 102.14(11) . . ?
C20 C19 C1 117.16(11) . . ?
C25 C20 C21 119.28(14) . . ?
C25 C20 C19 119.39(13) . . ?
C21 C20 C19 121.31(13) . . ?
C20 C21 C22 120.09(14) . . ?
C23 C22 C21 120.02(15) . . ?
C24 C23 C22 120.36(15) . . ?
C23 C24 C25 119.68(15) . . ?
C20 C25 C24 120.55(15) . . ?

loop_
_geom_bond_atom_site_label_1
_geom_bond_atom_site_label_2
_geom_bond_distance
_geom_bond_site_symmetry_2
_geom_bond_publ_flag
O1 C12 1.4162(17) . ?
O1 C19 1.4241(16) . ?
O2 C1 1.4192(16) . ?
O2 C12 1.4268(17) . ?
O3 C2 1.3270(18) . ?
O3 C3 1.458(2) . ?
O4 C2 1.1984(18) . ?
C1 C5 1.5278(19) . ?
C1 C2 1.5312(19) . ?
C1 C19 1.5742(19) . ?
C3 C4 1.457(3) . ?
C5 C6 1.5077(19) . ?
C6 C11 1.386(2) . ?
C6 C7 1.393(2) . ?
C7 C8 1.385(2) . ?
C8 C9 1.375(3) . ?
C9 C10 1.378(3) . ?
C10 C11 1.388(2) . ?
C12 C13 1.498(2) . ?
C13 C18 1.381(2) . ?
C13 C14 1.382(2) . ?
C14 C15 1.381(2) . ?
C15 C16 1.386(3) . ?
C16 C17 1.382(3) . ?
C17 C18 1.382(2) . ?
C19 C20 1.4996(19) . ?
C20 C25 1.386(2) . ?
C20 C21 1.387(2) . ?
C21 C22 1.394(2) . ?
C22 C23 1.379(2) . ?
C23 C24 1.377(3) . ?
C24 C25 1.394(2) . ?

loop_
_geom_torsion_atom_site_label_1
_geom_torsion_atom_site_label_2
_geom_torsion_atom_site_label_3
_geom_torsion_atom_site_label_4
_geom_torsion
_geom_torsion_site_symmetry_1
_geom_torsion_site_symmetry_2
_geom_torsion_site_symmetry_3
_geom_torsion_site_symmetry_4
_geom_torsion_publ_flag
C12 O2 C1 C5 114.43(12) . . . . ?
C12 O2 C1 C2 -121.05(12) . . . . ?
C12 O2 C1 C19 -3.76(13) . . . . ?
C3 O3 C2 O4 4.4(2) . . . . ?
C3 O3 C2 C1 -174.10(13) . . . . ?
O2 C1 C2 O4 18.76(19) . . . . ?
C5 C1 C2 O4 141.85(15) . . . . ?
C19 C1 C2 O4 -93.48(17) . . . . ?
O2 C1 C2 O3 -162.79(11) . . . . ?
C5 C1 C2 O3 -39.69(16) . . . . ?
C19 C1 C2 O3 84.98(14) . . . . ?
C2 O3 C3 C4 165.30(18) . . . . ?
O2 C1 C5 C6 57.74(15) . . . . ?
C2 C1 C5 C6 -63.09(15) . . . . ?
C19 C1 C5 C6 171.80(11) . . . . ?
C1 C5 C6 C11 96.84(16) . . . . ?
C1 C5 C6 C7 -84.99(15) . . . . ?
C11 C6 C7 C8 1.2(2) . . . . ?
C5 C6 C7 C8 -177.01(12) . . . . ?
C6 C7 C8 C9 -0.5(2) . . . . ?
C7 C8 C9 C10 -0.5(3) . . . . ?
C8 C9 C10 C11 0.9(3) . . . . ?
C7 C6 C11 C10 -0.9(2) . . . . ?
C5 C6 C11 C10 177.33(14) . . . . ?
C9 C10 C11 C6 -0.2(3) . . . . ?
C19 O1 C12 O2 -41.55(13) . . . . ?
C19 O1 C12 C13 -161.77(11) . . . . ?
C1 O2 C12 O1 27.56(13) . . . . ?
C1 O2 C12 C13 147.23(11) . . . . ?
O1 C12 C13 C18 -131.09(13) . . . . ?
O2 C12 C13 C18 112.36(14) . . . . ?
O1 C12 C13 C14 47.42(17) . . . . ?
O2 C12 C13 C14 -69.13(17) . . . . ?
C18 C13 C14 C15 1.4(2) . . . . ?
C12 C13 C14 C15 -177.08(15) . . . . ?
C13 C14 C15 C16 -0.8(3) . . . . ?
C14 C15 C16 C17 -0.4(3) . . . . ?
C15 C16 C17 C18 0.9(2) . . . . ?
C14 C13 C18 C17 -0.9(2) . . . . ?
C12 C13 C18 C17 177.64(13) . . . . ?
C16 C17 C18 C13 -0.3(2) . . . . ?
C12 O1 C19 C20 163.57(11) . . . . ?
C12 O1 C19 C1 37.58(12) . . . . ?
O2 C1 C19 O1 -20.77(12) . . . . ?
C5 C1 C19 O1 -139.67(11) . . . . ?
C2 C1 C19 O1 93.78(12) . . . . ?
O2 C1 C19 C20 -143.07(11) . . . . ?
C5 C1 C19 C20 98.03(13) . . . . ?
C2 C1 C19 C20 -28.52(15) . . . . ?
O1 C19 C20 C25 145.79(13) . . . . ?
C1 C19 C20 C25 -96.96(15) . . . . ?
O1 C19 C20 C21 -36.14(17) . . . . ?
C1 C19 C20 C21 81.11(16) . . . . ?
C25 C20 C21 C22 0.5(2) . . . . ?
C19 C20 C21 C22 -177.58(13) . . . . ?
C20 C21 C22 C23 0.5(2) . . . . ?
C21 C22 C23 C24 -0.7(2) . . . . ?
C22 C23 C24 C25 -0.1(3) . . . . ?
C21 C20 C25 C24 -1.3(2) . . . . ?
C19 C20 C25 C24 176.85(14) . . . . ?
C23 C24 C25 C20 1.1(2) . . . . ?
